data_7043518
loop_
_publ_author_name
'van Eldik, Rudi'
'Katafias, Anna'
'Impert, Olga'
'Kozakiewicz, Anna'
'Surdykowski, Andrzej'
'Chrzanowska, Marta'
'Brzozowska, Paulina'
'Franke, Alicja'
'Puchta, Ralph'
'Zahl, Achim'

_publ_section_title
;
 Structure and reactivity of [RuII(terpy)(N^N)Cl]Cl complexes.
 Consequences for biological applications
;
_journal_name_full 'Dalton Trans.'
_journal_paper_doi 10.1039/C7DT01669G
_journal_year 2017
_chemical_formula_moiety 'C17 H25 Cl2 N5 O3 Ru'
_chemical_formula_sum 'C17 H25 Cl2 N5 O3 Ru'
_chemical_formula_weight 519.39
_chemical_name_systematic
; 
 ? 
;
_space_group_IT_number 2
_symmetry_cell_setting triclinic
_symmetry_space_group_name_Hall '-P 1'
_symmetry_space_group_name_H-M 'P -1'
_atom_sites_solution_hydrogens geom
_atom_sites_solution_primary direct
_atom_sites_solution_secondary difmap
_audit_creation_method SHELXL-97
_audit_update_record
;
2016-10-05 deposited with the CCDC.
2017-07-03 downloaded from the CCDC.
;
_cell_angle_alpha 101.48(3)
_cell_angle_beta 92.81(3)
_cell_angle_gamma 103.84(3)
_cell_formula_units_Z 2
_cell_length_a 6.9580(10)
_cell_length_b 13.352(3)
_cell_length_c 13.490(3)
_cell_measurement_reflns_used 16931
_cell_measurement_temperature 293(2)
_cell_measurement_theta_max 23.25
_cell_measurement_theta_min 2.46
_cell_volume 1186.4(5)
_computing_cell_refinement 'CrysAlis (Oxford Diffraction, 2000)'
_computing_data_collection 'CrysAlis (Oxford Diffraction, 2000)'
_computing_data_reduction 'CrysAlis (Oxford Diffraction, 2000)'
_computing_molecular_graphics 'PLATON (Spek, 1990)'
_computing_publication_material 'CIFTAB (Sheldrick, 1997)'
_computing_structure_refinement 'SHELXL-97 (Sheldrick, 1997)'
_computing_structure_solution 'SHELXS-97 (Sheldrick, 1990)'
_diffrn_ambient_temperature 293(2)
_diffrn_detector_area_resol_mean 8.2564
_diffrn_measured_fraction_theta_full 0.999
_diffrn_measured_fraction_theta_max 0.999
_diffrn_measurement_device_type 'Oxford Sapphire CCD'
_diffrn_measurement_method \q/2\q
_diffrn_radiation_monochromator graphite
_diffrn_radiation_source 'fine-focus sealed tube'
_diffrn_radiation_type MoK\a
_diffrn_radiation_wavelength 0.71073
_diffrn_reflns_av_R_equivalents 0.0657
_diffrn_reflns_av_sigmaI/netI 0.0831
_diffrn_reflns_limit_h_max 7
_diffrn_reflns_limit_h_min -7
_diffrn_reflns_limit_k_max 14
_diffrn_reflns_limit_k_min -14
_diffrn_reflns_limit_l_max 14
_diffrn_reflns_limit_l_min -14
_diffrn_reflns_number 6173
_diffrn_reflns_theta_full 23.25
_diffrn_reflns_theta_max 23.25
_diffrn_reflns_theta_min 2.46
_diffrn_standards_decay_% 0
_diffrn_standards_interval_count 0
_diffrn_standards_interval_time 0
_diffrn_standards_number 0
_exptl_absorpt_coefficient_mu 0.911
_exptl_absorpt_correction_T_max 0.9246
_exptl_absorpt_correction_T_min 0.8654
_exptl_absorpt_correction_type analytical
_exptl_absorpt_process_details 'Oxford Diffraction CrysAlis'
_exptl_crystal_colour purple
_exptl_crystal_density_diffrn 1.454
_exptl_crystal_density_method 'not measured'
_exptl_crystal_description plate
_exptl_crystal_F_000 528
_exptl_crystal_size_max 0.16
_exptl_crystal_size_mid 0.14
_exptl_crystal_size_min 0.09
_refine_diff_density_max 1.491
_refine_diff_density_min -0.889
_refine_diff_density_rms 0.186
_refine_ls_extinction_method none
_refine_ls_goodness_of_fit_ref 1.091
_refine_ls_hydrogen_treatment mixed
_refine_ls_matrix_type full
_refine_ls_number_parameters 271
_refine_ls_number_reflns 3394
_refine_ls_number_restraints 20
_refine_ls_restrained_S_all 3.398
_refine_ls_R_factor_all 0.1115
_refine_ls_R_factor_gt 0.0832
_refine_ls_shift/su_max 0.000
_refine_ls_shift/su_mean 0.000
_refine_ls_structure_factor_coef Fsqd
_refine_ls_weighting_details 'calc w=1/[\s^2^(Fo^2^)+(0.1732P)^2^+0.1097P] where P=(Fo^2^+2Fc^2^)/3'
_refine_ls_weighting_scheme calc
_refine_ls_wR_factor_gt 0.2392
_refine_ls_wR_factor_ref 0.2602
_reflns_number_gt 2427
_reflns_number_total 3394
_reflns_threshold_expression >2sigma(I)
_cod_data_source_file c7dt01669g2.cif
_cod_data_source_block h1
_cod_depositor_comments
;
The following automatic conversions were performed:

'_symmetry_cell_setting' value 'Triclinic' changed to 'triclinic'
according to
/home/data/users/saulius/crontab/automatic-downloads/rss-feeds/RSC/lib/dictionaries/cif_core.dic
dictionary named 'cif_core.dic' version 2.4.2 from 2011-04-26.

Automatic conversion script
Id: cif_fix_values 4973 2017-02-22 13:04:09Z antanas 
;
_cod_original_cell_volume 1186.4(4)
_cod_original_sg_symbol_H-M P-1
_cod_database_code 7043518

loop_
_symmetry_equiv_pos_as_xyz
'x, y, z'
'-x, -y, -z'

loop_
_atom_site_label
_atom_site_type_symbol
_atom_site_fract_x
_atom_site_fract_y
_atom_site_fract_z
_atom_site_U_iso_or_equiv
_atom_site_adp_type
_atom_site_occupancy
_atom_site_symmetry_multiplicity
_atom_site_calc_flag
_atom_site_refinement_flags
Ru1 Ru -0.1836(4) -0.2786(2) -0.1901(2) 0.0409(13) Uani 1 1 d .
Cl1 Cl 0.1755(13) -0.2191(7) -0.1525(7) 0.051(2) Uani 1 1 d .
Cl2 Cl -0.690(3) -0.5894(14) -0.3054(14) 0.118(5) Uani 1 1 d .
N1 N -0.197(4) -0.411(2) -0.132(2) 0.053(8) Uani 1 1 d .
C2 C -0.186(6) -0.510(3) -0.183(4) 0.076(14) Uani 1 1 d .
H2A H -0.1628 -0.5211 -0.2514 0.091 Uiso 1 1 calc R
C3 C -0.209(7) -0.593(3) -0.133(5) 0.080(15) Uani 1 1 d .
H3A H -0.1984 -0.6591 -0.1659 0.095 Uiso 1 1 calc R
C4 C -0.246(6) -0.576(4) -0.035(5) 0.082(15) Uani 1 1 d .
H4A H -0.2694 -0.6319 -0.0023 0.098 Uiso 1 1 calc R
C5 C -0.252(6) -0.480(3) 0.016(4) 0.061(11) Uani 1 1 d .
H5A H -0.2742 -0.4689 0.0845 0.073 Uiso 1 1 calc R
C6 C -0.225(5) -0.398(3) -0.032(3) 0.044(8) Uani 1 1 d .
C7 C -0.243(5) -0.292(3) 0.017(3) 0.044(8) Uani 1 1 d .
C8 C -0.270(6) -0.257(4) 0.115(3) 0.062(11) Uani 1 1 d .
H8A H -0.2790 -0.3016 0.1604 0.074 Uiso 1 1 calc R
C9 C -0.283(6) -0.154(4) 0.146(3) 0.074(14) Uani 1 1 d .
H9A H -0.2974 -0.1286 0.2135 0.089 Uiso 1 1 calc R
C10 C -0.274(5) -0.086(3) 0.077(3) 0.057(10) Uani 1 1 d .
H10A H -0.2870 -0.0172 0.0976 0.068 Uiso 1 1 calc R
C11 C -0.245(4) -0.127(3) -0.022(2) 0.040(8) Uani 1 1 d .
N12 N -0.230(4) -0.228(2) -0.051(2) 0.038(6) Uani 1 1 d .
C13 C -0.234(5) -0.071(3) -0.104(3) 0.042(8) Uani 1 1 d .
C14 C -0.255(5) 0.032(3) -0.095(3) 0.056(10) Uani 1 1 d .
H14A H -0.2723 0.0701 -0.0318 0.067 Uiso 1 1 calc R
C15 C -0.249(7) 0.076(4) -0.179(4) 0.071(12) Uani 1 1 d .
H15A H -0.2692 0.1436 -0.1743 0.085 Uiso 1 1 calc R
C16 C -0.216(7) 0.024(4) -0.264(4) 0.077(13) Uani 1 1 d .
H16A H -0.2082 0.0537 -0.3210 0.092 Uiso 1 1 calc R
C17 C -0.192(7) -0.080(4) -0.273(3) 0.065(11) Uani 1 1 d .
H17A H -0.1677 -0.1161 -0.3359 0.077 Uiso 1 1 calc R
N18 N -0.202(4) -0.129(2) -0.195(2) 0.042(7) Uani 1 1 d .
N19 N -0.155(5) -0.338(3) -0.347(2) 0.061(9) Uani 1 1 d .
H19A H -0.1004 -0.2831 -0.3754 0.073 Uiso 1 1 calc R
H19B H -0.0721 -0.3806 -0.3514 0.073 Uiso 1 1 calc R
C20 C -0.344(6) -0.395(4) -0.403(3) 0.068(12) Uani 1 1 d .
H20A H -0.3713 -0.4688 -0.4000 0.082 Uiso 1 1 calc R
H20B H -0.3438 -0.3894 -0.4733 0.082 Uiso 1 1 calc R
C21 C -0.504(6) -0.346(4) -0.353(3) 0.067(12) Uani 1 1 d .
H21A H -0.4901 -0.2759 -0.3670 0.080 Uiso 1 1 calc R
H21B H -0.6349 -0.3890 -0.3822 0.080 Uiso 1 1 calc R
N22 N -0.485(4) -0.338(3) -0.245(2) 0.054(8) Uani 1 1 d .
H22A H -0.5326 -0.4019 -0.2314 0.064 Uiso 1 1 calc R
H22B H -0.5563 -0.2943 -0.2151 0.064 Uiso 1 1 calc R
O1 O -1.042(3) -0.5781(16) -0.4315(15) 0.037(5) Uani 1 1 d D
H1B H -1.1314 -0.5471 -0.4524 0.045 Uiso 1 1 d RD
H1C H -1.0371 -0.6395 -0.4248 0.045 Uiso 1 1 d RD
O2 O -0.237(7) -0.043(3) 0.437(3) 0.043(11) Uani 0.50 1 d PDU
H2B H -0.1325 -0.0083 0.4957 0.052 Uiso 0.50 1 d PRD
H2C H -0.3220 -0.1022 0.4255 0.052 Uiso 0.50 1 d PRD
O3 O 0.226(7) -0.172(4) -0.383(3) 0.049(12) Uani 0.50 1 d PD
H3B H 0.2310 -0.1880 -0.4496 0.058 Uiso 0.50 1 d PRD
H3C H 0.2131 -0.1839 -0.3228 0.058 Uiso 0.50 1 d PRD
O4 O -0.470(9) -0.752(4) -0.397(5) 0.079(19) Uani 0.50 1 d PD
H4B H -0.5295 -0.7066 -0.3709 0.095 Uiso 0.50 1 d PRD
H4C H -0.3492 -0.7648 -0.3978 0.095 Uiso 0.50 1 d PRD
O5 O -1.025(9) -0.799(5) -0.406(6) 0.10(2) Uani 0.50 1 d PD
H5B H -0.9954 -0.8137 -0.4939 0.114 Uiso 0.50 1 d PRD
H5C H -0.9351 -0.8323 -0.3842 0.114 Uiso 0.50 1 d PRD

loop_
_atom_site_aniso_label
_atom_site_aniso_U_11
_atom_site_aniso_U_22
_atom_site_aniso_U_33
_atom_site_aniso_U_23
_atom_site_aniso_U_13
_atom_site_aniso_U_12
Ru1 0.0360(18) 0.0404(19) 0.044(2) -0.0047(12) 0.0049(12) 0.0168(12)
Cl1 0.041(5) 0.050(5) 0.060(6) -0.001(4) 0.008(4) 0.017(4)
Cl2 0.108(12) 0.109(13) 0.133(14) 0.027(10) 0.013(10) 0.020(9)
N1 0.041(17) 0.047(19) 0.07(2) -0.003(15) 0.001(15) 0.018(14)
C2 0.05(2) 0.04(3) 0.12(4) -0.02(2) 0.01(2) 0.019(19)
C3 0.07(3) 0.03(2) 0.14(5) 0.02(3) 0.00(3) 0.02(2)
C4 0.05(3) 0.08(4) 0.13(5) 0.06(3) 0.01(3) 0.01(2)
C5 0.04(2) 0.06(3) 0.10(3) 0.04(2) 0.03(2) 0.025(19)
C6 0.028(18) 0.05(2) 0.05(2) 0.015(17) 0.012(15) 0.003(15)
C7 0.031(18) 0.05(2) 0.05(2) 0.015(18) 0.010(15) 0.011(16)
C8 0.06(3) 0.07(3) 0.05(3) 0.02(2) 0.02(2) 0.02(2)
C9 0.06(3) 0.10(4) 0.06(3) -0.01(3) 0.02(2) 0.03(3)
C10 0.05(2) 0.06(3) 0.05(2) 0.00(2) 0.018(18) 0.012(19)
C11 0.025(16) 0.05(2) 0.041(19) 0.003(16) 0.001(14) 0.016(15)
N12 0.033(15) 0.039(17) 0.045(16) 0.009(13) 0.012(12) 0.012(12)
C13 0.035(18) 0.04(2) 0.05(2) -0.005(16) 0.008(15) 0.022(15)
C14 0.05(2) 0.05(2) 0.06(3) 0.00(2) 0.008(18) 0.023(19)
C15 0.07(3) 0.07(3) 0.09(4) 0.02(3) 0.01(2) 0.04(2)
C16 0.08(3) 0.07(3) 0.09(4) 0.02(3) 0.02(3) 0.04(3)
C17 0.08(3) 0.07(3) 0.06(3) 0.01(2) 0.02(2) 0.04(2)
N18 0.043(16) 0.047(18) 0.039(16) 0.015(13) 0.007(12) 0.014(13)
N19 0.05(2) 0.07(2) 0.06(2) -0.009(17) 0.001(16) 0.035(18)
C20 0.07(3) 0.09(3) 0.04(2) 0.00(2) 0.00(2) 0.03(3)
C21 0.05(2) 0.07(3) 0.07(3) 0.00(2) -0.01(2) 0.03(2)
N22 0.040(17) 0.06(2) 0.06(2) -0.002(15) 0.004(14) 0.023(15)
O1 0.043(13) 0.033(12) 0.045(13) 0.003(10) 0.018(10) 0.030(10)
O2 0.08(2) 0.015(18) 0.019(18) -0.002(14) 0.016(17) -0.009(17)
O3 0.08(3) 0.05(3) 0.03(3) 0.03(2) 0.03(2) 0.03(3)
O4 0.09(4) 0.03(3) 0.13(5) 0.01(3) 0.06(4) 0.03(3)
O5 0.07(4) 0.06(4) 0.15(7) 0.06(4) -0.04(4) -0.01(3)

loop_
_atom_type_symbol
_atom_type_description
_atom_type_scat_dispersion_real
_atom_type_scat_dispersion_imag
_atom_type_scat_source
C C 0.0033 0.0016 'International Tables Vol C Tables 4.2.6.8 and 6.1.1.4'
H H 0.0000 0.0000 'International Tables Vol C Tables 4.2.6.8 and 6.1.1.4'
N N 0.0061 0.0033 'International Tables Vol C Tables 4.2.6.8 and 6.1.1.4'
Cl Cl 0.1484 0.1585 'International Tables Vol C Tables 4.2.6.8 and 6.1.1.4'
Ru Ru -1.2594 0.8363 'International Tables Vol C Tables 4.2.6.8 and 6.1.1.4'
O O 0.0106 0.0060 'International Tables Vol C Tables 4.2.6.8 and 6.1.1.4'

loop_
_geom_angle_atom_site_label_1
_geom_angle_atom_site_label_2
_geom_angle_atom_site_label_3
_geom_angle
N12 Ru1 N18 79.5(11)
N12 Ru1 N1 79.0(12)
N18 Ru1 N1 158.4(12)
N12 Ru1 N22 95.6(11)
N18 Ru1 N22 90.1(12)
N1 Ru1 N22 89.5(12)
N12 Ru1 N19 175.9(11)
N18 Ru1 N19 100.0(12)
N1 Ru1 N19 101.3(13)
N22 Ru1 N19 80.3(12)
N12 Ru1 Cl1 93.0(8)
N18 Ru1 Cl1 91.4(8)
N1 Ru1 Cl1 92.3(8)
N22 Ru1 Cl1 171.3(8)
N19 Ru1 Cl1 91.1(9)
C6 N1 C2 118(4)
C6 N1 Ru1 114(2)
C2 N1 Ru1 128(3)
N1 C2 C3 120(5)
C4 C3 C2 119(5)
C3 C4 C5 122(4)
C4 C5 C6 120(4)
N1 C6 C5 122(4)
N1 C6 C7 115(3)
C5 C6 C7 123(4)
C8 C7 N12 122(3)
C8 C7 C6 127(3)
N12 C7 C6 111(3)
C7 C8 C9 118(4)
C8 C9 C10 122(4)
C11 C10 C9 116(4)
N12 C11 C10 122(3)
N12 C11 C13 113(3)
C10 C11 C13 125(3)
C11 N12 C7 120(3)
C11 N12 Ru1 119(2)
C7 N12 Ru1 121(2)
N18 C13 C14 122(3)
N18 C13 C11 114(3)
C14 C13 C11 124(3)
C15 C14 C13 120(4)
C16 C15 C14 119(4)
C15 C16 C17 121(5)
N18 C17 C16 123(4)
C17 N18 C13 116(3)
C17 N18 Ru1 130(3)
C13 N18 Ru1 114(2)
C20 N19 Ru1 112(2)
N19 C20 C21 108(3)
N22 C21 C20 111(3)
C21 N22 Ru1 109(2)

loop_
_geom_bond_atom_site_label_1
_geom_bond_atom_site_label_2
_geom_bond_distance
Ru1 N12 1.93(3)
Ru1 N18 2.05(3)
Ru1 N1 2.06(3)
Ru1 N22 2.10(3)
Ru1 N19 2.14(3)
Ru1 Cl1 2.429(9)
N1 C6 1.35(5)
N1 C2 1.38(5)
C2 C3 1.39(7)
C3 C4 1.34(7)
C4 C5 1.34(7)
C5 C6 1.36(5)
C6 C7 1.48(5)
C7 C8 1.35(5)
C7 N12 1.36(4)
C8 C9 1.39(6)
C9 C10 1.41(6)
C10 C11 1.38(5)
C11 N12 1.36(4)
C11 C13 1.45(5)
C13 N18 1.37(4)
C13 C14 1.40(5)
C14 C15 1.39(6)
C15 C16 1.29(6)
C16 C17 1.42(6)
C17 N18 1.34(5)
N19 C20 1.44(5)
C20 C21 1.53(5)
C21 N22 1.43(5)

loop_
_geom_torsion_atom_site_label_1
_geom_torsion_atom_site_label_2
_geom_torsion_atom_site_label_3
_geom_torsion_atom_site_label_4
_geom_torsion
N12 Ru1 N1 C6 -1(2)
N18 Ru1 N1 C6 -8(4)
N22 Ru1 N1 C6 -97(2)
N19 Ru1 N1 C6 -177(2)
Cl1 Ru1 N1 C6 91(2)
N12 Ru1 N1 C2 177(3)
N18 Ru1 N1 C2 170(3)
N22 Ru1 N1 C2 81(3)
N19 Ru1 N1 C2 1(3)
Cl1 Ru1 N1 C2 -91(3)
C6 N1 C2 C3 2(5)
Ru1 N1 C2 C3 -176(3)
N1 C2 C3 C4 2(6)
C2 C3 C4 C5 -4(7)
C3 C4 C5 C6 2(7)
C2 N1 C6 C5 -3(5)
Ru1 N1 C6 C5 175(3)
C2 N1 C6 C7 -178(3)
Ru1 N1 C6 C7 1(4)
C4 C5 C6 N1 1(6)
C4 C5 C6 C7 175(3)
N1 C6 C7 C8 -179(3)
C5 C6 C7 C8 6(6)
N1 C6 C7 N12 1(4)
C5 C6 C7 N12 -174(3)
N12 C7 C8 C9 0(6)
C6 C7 C8 C9 180(3)
C7 C8 C9 C10 2(6)
C8 C9 C10 C11 -2(6)
C9 C10 C11 N12 1(5)
C9 C10 C11 C13 180(3)
C10 C11 N12 C7 0(5)
C13 C11 N12 C7 -178(3)
C10 C11 N12 Ru1 -179(3)
C13 C11 N12 Ru1 3(3)
C8 C7 N12 C11 -1(5)
C6 C7 N12 C11 179(3)
C8 C7 N12 Ru1 178(3)
C6 C7 N12 Ru1 -2(4)
N18 Ru1 N12 C11 -2(2)
N1 Ru1 N12 C11 -179(2)
N22 Ru1 N12 C11 -91(2)
N19 Ru1 N12 C11 -85(18)
Cl1 Ru1 N12 C11 89(2)
N18 Ru1 N12 C7 179(3)
N1 Ru1 N12 C7 2(2)
N22 Ru1 N12 C7 90(2)
N19 Ru1 N12 C7 96(17)
Cl1 Ru1 N12 C7 -90(2)
N12 C11 C13 N18 -2(4)
C10 C11 C13 N18 179(3)
N12 C11 C13 C14 177(3)
C10 C11 C13 C14 -2(5)
N18 C13 C14 C15 2(5)
C11 C13 C14 C15 -177(3)
C13 C14 C15 C16 -3(6)
C14 C15 C16 C17 2(7)
C15 C16 C17 N18 0(7)
C16 C17 N18 C13 -1(6)
C16 C17 N18 Ru1 177(3)
C14 C13 N18 C17 0(5)
C11 C13 N18 C17 180(3)
C14 C13 N18 Ru1 -179(3)
C11 C13 N18 Ru1 1(3)
N12 Ru1 N18 C17 -178(3)
N1 Ru1 N18 C17 -171(3)
N22 Ru1 N18 C17 -82(3)
N19 Ru1 N18 C17 -2(3)
Cl1 Ru1 N18 C17 89(3)
N12 Ru1 N18 C13 1(2)
N1 Ru1 N18 C13 8(4)
N22 Ru1 N18 C13 96(2)
N19 Ru1 N18 C13 177(2)
Cl1 Ru1 N18 C13 -92(2)
N12 Ru1 N19 C20 -13(19)
N18 Ru1 N19 C20 -95(3)
N1 Ru1 N19 C20 81(3)
N22 Ru1 N19 C20 -7(3)
Cl1 Ru1 N19 C20 174(3)
Ru1 N19 C20 C21 31(4)
N19 C20 C21 N22 -51(5)
C20 C21 N22 Ru1 45(4)
N12 Ru1 N22 C21 158(3)
N18 Ru1 N22 C21 79(3)
N1 Ru1 N22 C21 -123(3)
N19 Ru1 N22 C21 -21(3)
Cl1 Ru1 N22 C21 -21(8)
